data_1561137
loop_
_publ_author_name
'Hu, Han'
'Zhai, Fupeng'
'Liu, Xiaofeng'
'Ling, Yun'
'Chen, Zhenxia'
'Zhou, Yaming'

_publ_section_title
;
 Hydrothermal syntheses and anion-induced structural transformation of
 three Cadmium phosphonates
;
_journal_name_full 'Journal of Solid State Chemistry'
_journal_page_first 9
_journal_page_last 15
_journal_paper_doi 10.1016/j.jssc.2018.02.005
_journal_volume 261
_journal_year 2018
_chemical_formula_moiety 'C16 H15 Cd4 Cl N6 O12 P2 S, H2 O'
_chemical_formula_sum 'C16 H17 Cd4 Cl N6 O13 P2 S'
_chemical_formula_weight 1080.41
_space_group_crystal_system monoclinic
_space_group_IT_number 14
_space_group_name_Hall '-P 2ybc'
_space_group_name_H-M_alt 'P 1 21/c 1'
_atom_sites_solution_hydrogens mixed
_cell_angle_alpha 90
_cell_angle_beta 97.404(4)
_cell_angle_gamma 90
_cell_formula_units_Z 4
_cell_length_a 6.883(2)
_cell_length_b 24.234(8)
_cell_length_c 15.962(5)
_cell_measurement_reflns_used 1015
_cell_measurement_temperature 293(2)
_cell_measurement_theta_max 27.046
_cell_measurement_theta_min 3.317
_cell_volume 2640.3(14)
_computing_cell_refinement 'Bruker SMART'
_computing_data_collection 'Bruker SMART'
_computing_data_reduction 'Bruker SHELXTL'
_computing_molecular_graphics 'Bruker SHELXTL'
_computing_publication_material 'Bruker SHELXTL'
_computing_structure_refinement 'SHELXL-2013 (Sheldrick, 2013)'
_computing_structure_solution 'Bruker SHELXTL'
_diffrn_ambient_temperature 293(2)
_diffrn_measured_fraction_theta_full 0.962
_diffrn_measured_fraction_theta_max 0.992
_diffrn_measurement_device_type 'CCD area detector'
_diffrn_measurement_method 'phi and omega scans'
_diffrn_radiation_type MoK\a
_diffrn_radiation_wavelength 0.71073
_diffrn_reflns_av_R_equivalents 0.0708
_diffrn_reflns_av_unetI/netI 0.0566
_diffrn_reflns_Laue_measured_fraction_full 0.962
_diffrn_reflns_Laue_measured_fraction_max 0.992
_diffrn_reflns_limit_h_max 8
_diffrn_reflns_limit_h_min -8
_diffrn_reflns_limit_k_max 28
_diffrn_reflns_limit_k_min -26
_diffrn_reflns_limit_l_max 18
_diffrn_reflns_limit_l_min -17
_diffrn_reflns_number 12748
_diffrn_reflns_point_group_measured_fraction_full 0.962
_diffrn_reflns_point_group_measured_fraction_max 0.992
_diffrn_reflns_theta_full 25.242
_diffrn_reflns_theta_max 24.995
_diffrn_reflns_theta_min 1.537
_exptl_absorpt_coefficient_mu 3.558
_exptl_absorpt_correction_T_max 1
_exptl_absorpt_correction_T_min 0.711908
_exptl_absorpt_correction_type multi-scan
_exptl_absorpt_process_details sadabs
_exptl_crystal_colour colorless
_exptl_crystal_density_diffrn 2.718
_exptl_crystal_description sheet
_exptl_crystal_F_000 2056
_exptl_crystal_size_max 0.300
_exptl_crystal_size_mid 0.250
_exptl_crystal_size_min 0.040
_refine_diff_density_max 1.582
_refine_diff_density_min -1.084
_refine_diff_density_rms 0.236
_refine_ls_extinction_coef .
_refine_ls_extinction_method none
_refine_ls_goodness_of_fit_ref 0.996
_refine_ls_hydrogen_treatment constr
_refine_ls_matrix_type full
_refine_ls_number_parameters 383
_refine_ls_number_reflns 4600
_refine_ls_number_restraints 0
_refine_ls_restrained_S_all 0.996
_refine_ls_R_factor_all 0.0560
_refine_ls_R_factor_gt 0.0474
_refine_ls_shift/su_max 0.001
_refine_ls_shift/su_mean 0.000
_refine_ls_structure_factor_coef Fsqd
_refine_ls_weighting_details
; 
 w=1/[\s^2^(Fo^2^)+(0.1800P)^2^+0.3361P] 
 where P=(Fo^2^+2Fc^2^)/3 
;
_refine_ls_weighting_scheme calc
_refine_ls_wR_factor_gt 0.2067
_refine_ls_wR_factor_ref 0.2133
_reflns_Friedel_coverage 0.000
_reflns_Friedel_fraction_full .
_reflns_Friedel_fraction_max .
_reflns_number_gt 3927
_reflns_number_total 4600
_reflns_threshold_expression 'I > 2\s(I)'
_cod_data_source_file 3.cif
_cod_data_source_block a20507cz
_cod_original_cell_volume 2640.1(15)
_cod_original_sg_symbol_H-M 'P 21/c'
_cod_database_code 1561137
_shelx_space_group_comment
; 
The symmetry employed for this shelxl refinement is uniquely defined 
by the following loop, which should always be used as a source of 
symmetry information in preference to the above space-group names. 
They are only intended as comments. 
;
_shelx_estimated_absorpt_t_min 0.415
_shelx_estimated_absorpt_t_max 0.871
_shelxl_version_number 2013-2

loop_
_space_group_symop_operation_xyz
'x, y, z'
'-x, y+1/2, -z+1/2'
'-x, -y, -z'
'x, -y-1/2, z-1/2'

loop_
_atom_site_label
_atom_site_type_symbol
_atom_site_fract_x
_atom_site_fract_y
_atom_site_fract_z
_atom_site_U_iso_or_equiv
_atom_site_adp_type
_atom_site_occupancy
_atom_site_site_symmetry_order
_atom_site_calc_flag
_atom_site_refinement_flags_posn
_atom_site_refinement_flags_adp
_atom_site_refinement_flags_occupancy
_atom_site_disorder_assembly
_atom_site_disorder_group
Cd1 Cd 1.09185(11) 0.74925(3) 0.26258(5) 0.0185(3) Uani 1 1 d . . . . .
Cd2 Cd 1.54153(11) 0.81099(3) 0.29975(5) 0.0179(3) Uani 1 1 d . . . . .
Cd3 Cd 0.76463(11) 0.72375(3) 0.02815(5) 0.0155(3) Uani 1 1 d . . . . .
Cd4 Cd 0.33129(11) 0.79364(3) 0.09049(5) 0.0164(3) Uani 1 1 d . . . . .
O1 O 0.6701(11) 0.8001(3) 0.0897(4) 0.0179(16) Uani 1 1 d . . . . .
O2 O 1.0289(11) 0.7998(3) 0.1284(5) 0.0246(18) Uani 1 1 d . . . . .
O3 O 0.8249(11) 0.8132(3) 0.2425(5) 0.0204(17) Uani 1 1 d . . . . .
O4 O 1.2593(12) 0.7988(3) 0.3634(5) 0.0201(16) Uani 1 1 d . . . . .
O5 O 1.4102(11) 0.7797(3) 0.5142(5) 0.0175(16) Uani 1 1 d . . . . .
O6 O 1.0476(12) 0.7750(3) 0.4762(6) 0.029(2) Uani 1 1 d . . . . .
O7 O 0.9193(13) 0.6788(3) 0.3062(5) 0.0269(18) Uani 1 1 d . . . . .
O8 O 0.8892(13) 0.6839(4) 0.1567(5) 0.030(2) Uani 1 1 d . . . . .
O9 O 0.6094(11) 0.6535(3) 0.2259(6) 0.033(2) Uani 1 1 d . . . . .
O10 O 0.8858(12) 0.5945(3) 0.2245(5) 0.0296(19) Uani 1 1 d . . . . .
O11 O 1.3748(12) 0.7485(3) 0.2136(5) 0.0187(16) Uani 1 1 d . . . . .
H11A H 1.4501 0.7207 0.2224 0.028 Uiso 1 1 d R U . . .
O12 O 0.6607(11) 0.7648(3) -0.1089(5) 0.0187(16) Uani 1 1 d . . . . .
H12A H 0.6432 0.7516 -0.1586 0.028 Uiso 1 1 d R U . . .
H12B H 0.6314 0.7989 -0.1122 0.028 Uiso 1 1 d R U . . .
N1 N 0.6407(15) 1.1531(4) 0.0951(6) 0.028(2) Uani 1 1 d . . . . .
N2 N 0.7101(15) 1.1467(4) 0.0196(6) 0.025(2) Uani 1 1 d . . . . .
N3 N 0.7464(15) 1.0679(4) 0.0854(6) 0.027(2) Uani 1 1 d . . . . .
N4 N 1.3371(14) 1.1227(4) 0.6030(5) 0.020(2) Uani 1 1 d . . . . .
N5 N 1.2702(14) 1.1351(4) 0.5210(6) 0.024(2) Uani 1 1 d . . . . .
N6 N 1.2704(12) 1.0455(4) 0.5358(5) 0.0150(18) Uani 1 1 d . . . . .
Cl1 Cl 1.3759(4) 0.88648(11) 0.19910(17) 0.0266(6) Uani 1 1 d . . . . .
P1 P 0.8392(4) 0.82456(11) 0.14886(16) 0.0139(6) Uani 1 1 d . . . . .
P2 P 1.2344(4) 0.80230(11) 0.45767(16) 0.0124(6) Uani 1 1 d . . . . .
S1 S 0.8208(4) 0.65122(10) 0.22750(16) 0.0174(6) Uani 1 1 d . . . . .
C1 C 0.8291(14) 0.8978(4) 0.1308(6) 0.017(2) Uani 1 1 d . . . . .
C2 C 0.8794(17) 0.9362(5) 0.1951(7) 0.023(2) Uani 1 1 d . . . . .
H2 H 0.9278 0.9237 0.2488 0.027 Uiso 1 1 calc R U . . .
C3 C 0.8590(18) 0.9920(5) 0.1809(8) 0.028(3) Uani 1 1 d . . . . .
H3 H 0.8945 1.0169 0.2244 0.033 Uiso 1 1 calc R U . . .
C4 C 0.7854(16) 1.0106(5) 0.1011(8) 0.026(3) Uani 1 1 d . . . . .
C5 C 0.7359(16) 0.9737(5) 0.0354(7) 0.026(3) Uani 1 1 d . . . . .
H5 H 0.6856 0.9866 -0.0178 0.031 Uiso 1 1 calc R U . . .
C6 C 0.7609(17) 0.9179(5) 0.0488(7) 0.025(3) Uani 1 1 d . . . . .
H6 H 0.7332 0.8934 0.0040 0.030 Uiso 1 1 calc R U . . .
C7 C 0.7763(18) 1.0973(5) 0.0159(8) 0.026(3) Uani 1 1 d . . . . .
H7 H 0.8367 1.0835 -0.0286 0.031 Uiso 1 1 calc R U . . .
C8 C 0.6599(18) 1.1051(5) 0.1338(7) 0.027(3) Uani 1 1 d . . . . .
H8 H 0.6207 1.0976 0.1863 0.032 Uiso 1 1 calc R U . . .
C9 C 1.2307(15) 0.8748(4) 0.4811(6) 0.015(2) Uiso 1 1 d . . . . .
C10 C 1.2716(19) 0.8935(5) 0.5627(8) 0.028(3) Uani 1 1 d . . . . .
H10 H 1.2944 0.8678 0.6061 0.034 Uiso 1 1 calc R U . . .
C11 C 1.280(2) 0.9495(5) 0.5831(7) 0.030(3) Uani 1 1 d . . . . .
H11 H 1.3040 0.9609 0.6391 0.036 Uiso 1 1 calc R U . . .
C12 C 1.2524(16) 0.9876(4) 0.5181(7) 0.020(2) Uani 1 1 d . . . . .
C13 C 1.2071(17) 0.9702(5) 0.4343(7) 0.022(2) Uani 1 1 d . . . . .
H13 H 1.1823 0.9958 0.3908 0.026 Uiso 1 1 calc R U . . .
C14 C 1.1998(17) 0.9141(4) 0.4171(7) 0.024(3) Uani 1 1 d . . . . .
H14 H 1.1735 0.9023 0.3613 0.029 Uiso 1 1 calc R U . . .
C15 C 1.2273(16) 1.0885(4) 0.4816(7) 0.021(2) Uani 1 1 d . . . . .
H15 H 1.1752 1.0853 0.4251 0.025 Uiso 1 1 calc R U . . .
C16 C 1.3395(16) 1.0695(5) 0.6115(7) 0.021(2) Uani 1 1 d . . . . .
H16 H 1.3815 1.0506 0.6613 0.025 Uiso 1 1 calc R U . . .
O13 O 0.5871(16) 0.5181(5) 0.2649(9) 0.069(4) Uani 1 1 d . . . . .

loop_
_atom_site_aniso_label
_atom_site_aniso_U_11
_atom_site_aniso_U_22
_atom_site_aniso_U_33
_atom_site_aniso_U_23
_atom_site_aniso_U_13
_atom_site_aniso_U_12
Cd1 0.0146(5) 0.0224(5) 0.0182(5) 0.0000(3) 0.0005(3) -0.0022(3)
Cd2 0.0162(5) 0.0210(5) 0.0159(5) -0.0022(3) 0.0002(3) -0.0027(3)
Cd3 0.0154(5) 0.0157(4) 0.0155(4) -0.0008(3) 0.0022(3) 0.0013(3)
Cd4 0.0140(5) 0.0202(5) 0.0152(5) 0.0016(3) 0.0023(3) 0.0025(3)
O1 0.017(4) 0.016(4) 0.018(4) -0.010(3) -0.005(3) -0.008(3)
O2 0.016(4) 0.024(4) 0.035(5) 0.000(3) 0.009(3) 0.004(3)
O3 0.022(4) 0.027(4) 0.013(4) 0.005(3) 0.003(3) 0.000(3)
O4 0.027(4) 0.019(4) 0.012(4) 0.001(3) -0.006(3) 0.001(3)
O5 0.018(4) 0.014(4) 0.018(4) 0.002(3) -0.009(3) 0.004(3)
O6 0.025(5) 0.027(4) 0.037(5) -0.004(4) 0.015(4) -0.009(4)
O7 0.036(5) 0.024(4) 0.019(4) -0.001(3) -0.003(3) -0.003(4)
O8 0.043(5) 0.035(5) 0.013(4) 0.008(3) 0.003(4) -0.004(4)
O9 0.015(4) 0.034(5) 0.049(5) -0.011(4) -0.001(4) 0.000(3)
O10 0.031(5) 0.020(4) 0.038(5) -0.002(4) 0.004(4) 0.004(3)
O11 0.022(4) 0.024(4) 0.011(4) 0.002(3) 0.007(3) -0.002(3)
O12 0.019(4) 0.019(4) 0.018(4) -0.004(3) 0.002(3) 0.002(3)
N1 0.035(6) 0.026(5) 0.024(5) 0.001(4) 0.003(4) 0.010(4)
N2 0.032(6) 0.015(5) 0.030(5) 0.005(4) 0.015(4) 0.002(4)
N3 0.031(6) 0.018(5) 0.033(6) 0.004(4) 0.011(4) 0.000(4)
N4 0.026(5) 0.017(5) 0.017(5) -0.002(4) 0.001(4) 0.000(4)
N5 0.031(6) 0.021(5) 0.019(5) -0.001(4) 0.002(4) 0.005(4)
N6 0.010(4) 0.016(4) 0.018(4) -0.002(3) -0.003(3) 0.002(3)
Cl1 0.0310(16) 0.0244(14) 0.0226(14) 0.0022(11) -0.0034(11) 0.0030(12)
P1 0.0112(13) 0.0141(12) 0.0158(13) -0.0011(10) -0.0002(10) 0.0018(10)
P2 0.0096(13) 0.0140(13) 0.0136(13) 0.0005(10) 0.0019(10) 0.0022(10)
S1 0.0190(14) 0.0157(12) 0.0165(13) 0.0004(10) -0.0021(10) 0.0005(10)
C1 0.011(5) 0.024(6) 0.018(5) -0.003(4) 0.006(4) -0.002(4)
C2 0.022(6) 0.025(6) 0.022(6) 0.005(5) 0.003(4) 0.005(5)
C3 0.034(7) 0.023(6) 0.025(6) 0.000(5) -0.001(5) -0.001(5)
C4 0.015(6) 0.025(6) 0.040(7) 0.009(5) 0.007(5) 0.006(5)
C5 0.019(6) 0.030(6) 0.025(6) 0.006(5) -0.007(5) 0.007(5)
C6 0.036(7) 0.020(6) 0.015(5) -0.006(4) -0.011(5) -0.005(5)
C7 0.033(7) 0.019(6) 0.027(6) -0.002(5) 0.015(5) 0.001(5)
C8 0.038(7) 0.023(6) 0.019(6) 0.001(5) 0.001(5) -0.004(5)
C10 0.045(8) 0.017(6) 0.022(6) 0.005(5) 0.000(5) 0.001(5)
C11 0.051(8) 0.023(6) 0.015(6) -0.001(5) 0.000(5) 0.006(6)
C12 0.024(6) 0.016(5) 0.019(6) -0.006(4) -0.002(5) 0.003(4)
C13 0.026(6) 0.022(6) 0.017(5) 0.004(5) 0.005(5) 0.008(5)
C14 0.027(6) 0.023(6) 0.019(6) -0.010(5) -0.006(5) 0.004(5)
C15 0.025(6) 0.021(6) 0.014(5) 0.004(4) -0.004(4) -0.006(4)
C16 0.020(6) 0.021(6) 0.020(6) -0.004(4) -0.007(4) -0.002(4)
O13 0.042(7) 0.049(7) 0.116(11) 0.015(7) 0.012(7) -0.010(5)

loop_
_atom_type_symbol
_atom_type_description
_atom_type_scat_dispersion_real
_atom_type_scat_dispersion_imag
_atom_type_scat_source
C C 0.0033 0.0016 'International Tables Vol C Tables 4.2.6.8 and 6.1.1.4'
H H 0.0000 0.0000 'International Tables Vol C Tables 4.2.6.8 and 6.1.1.4'
N N 0.0061 0.0033 'International Tables Vol C Tables 4.2.6.8 and 6.1.1.4'
O O 0.0106 0.0060 'International Tables Vol C Tables 4.2.6.8 and 6.1.1.4'
P P 0.1023 0.0942 'International Tables Vol C Tables 4.2.6.8 and 6.1.1.4'
Cd Cd -0.8075 1.2024 'International Tables Vol C Tables 4.2.6.8 and 6.1.1.4'
Cl Cl 0.1484 0.1585 'International Tables Vol C Tables 4.2.6.8 and 6.1.1.4'
S S 0.1246 0.1234 'International Tables Vol C Tables 4.2.6.8 and 6.1.1.4'

loop_
_geom_angle_atom_site_label_1
_geom_angle_atom_site_label_2
_geom_angle_atom_site_label_3
_geom_angle
_geom_angle_site_symmetry_1
_geom_angle_site_symmetry_3
O11 Cd1 O4 82.0(3) . .
O11 Cd1 O7 129.5(3) . .
O4 Cd1 O7 115.8(3) . .
O11 Cd1 O3 131.3(3) . .
O4 Cd1 O3 93.7(3) . .
O7 Cd1 O3 96.1(3) . .
O11 Cd1 O2 76.0(3) . .
O4 Cd1 O2 112.4(3) . .
O7 Cd1 O2 127.6(3) . .
O3 Cd1 O2 60.9(2) . .
O11 Cd1 O8 101.0(3) . .
O4 Cd1 O8 174.0(3) . .
O7 Cd1 O8 58.3(3) . .
O3 Cd1 O8 88.2(3) . .
O2 Cd1 O8 73.6(3) . .
O11 Cd2 O3 99.6(3) . 1_655
O11 Cd2 N4 170.3(3) . 3_876
O3 Cd2 N4 90.0(3) 1_655 3_876
O11 Cd2 O4 78.1(3) . .
O3 Cd2 O4 173.7(3) 1_655 .
N4 Cd2 O4 92.5(3) 3_876 .
O11 Cd2 O12 87.9(3) . 4_676
O3 Cd2 O12 91.1(3) 1_655 4_676
N4 Cd2 O12 93.3(3) 3_876 4_676
O4 Cd2 O12 83.0(2) . 4_676
O11 Cd2 Cl1 87.0(2) . .
O3 Cd2 Cl1 93.8(2) 1_655 .
N4 Cd2 Cl1 91.0(2) 3_876 .
O4 Cd2 Cl1 91.99(19) . .
O12 Cd2 Cl1 173.51(19) 4_676 .
O6 Cd3 O1 118.3(3) 4_575 .
O6 Cd3 N5 86.7(3) 4_575 2_745
O1 Cd3 N5 154.9(3) . 2_745
O6 Cd3 O8 95.4(3) 4_575 .
O1 Cd3 O8 92.9(3) . .
N5 Cd3 O8 85.6(3) 2_745 .
O6 Cd3 O5 152.9(3) 4_575 4_475
O1 Cd3 O5 73.9(3) . 4_475
N5 Cd3 O5 82.9(3) 2_745 4_475
O8 Cd3 O5 108.6(3) . 4_475
O6 Cd3 O12 80.1(3) 4_575 .
O1 Cd3 O12 89.3(3) . .
N5 Cd3 O12 94.0(3) 2_745 .
O8 Cd3 O12 175.5(3) . .
O5 Cd3 O12 75.8(2) 4_475 .
O11 Cd4 O2 79.6(3) 1_455 1_455
O11 Cd4 O5 94.3(3) 1_455 4_475
O2 Cd4 O5 119.5(3) 1_455 4_475
O11 Cd4 N2 169.7(3) 1_455 3_675
O2 Cd4 N2 98.0(3) 1_455 3_675
O5 Cd4 N2 95.7(3) 4_475 3_675
O11 Cd4 O1 91.0(3) 1_455 .
O2 Cd4 O1 163.0(3) 1_455 .
O5 Cd4 O1 75.0(2) 4_475 .
N2 Cd4 O1 88.8(3) 3_675 .
O11 Cd4 Cl1 81.9(2) 1_455 1_455
O2 Cd4 Cl1 79.2(2) 1_455 1_455
O5 Cd4 Cl1 160.03(19) 4_475 1_455
N2 Cd4 Cl1 87.8(3) 3_675 1_455
O1 Cd4 Cl1 85.43(17) . 1_455
P1 O1 Cd3 110.7(4) . .
P1 O1 Cd4 135.0(4) . .
Cd3 O1 Cd4 107.1(3) . .
P1 O2 Cd4 160.3(5) . 1_655
P1 O2 Cd1 94.0(4) . .
Cd4 O2 Cd1 97.8(3) 1_655 .
P1 O3 Cd2 124.4(4) . 1_455
P1 O3 Cd1 95.9(4) . .
Cd2 O3 Cd1 128.2(3) 1_455 .
P2 O4 Cd1 129.0(5) . .
P2 O4 Cd2 128.7(4) . .
Cd1 O4 Cd2 97.9(3) . .
P2 O5 Cd4 112.1(4) . 4_676
P2 O5 Cd3 141.7(4) . 4_676
Cd4 O5 Cd3 103.4(3) 4_676 4_676
P2 O6 Cd3 151.7(5) . 4_576
S1 O7 Cd1 106.2(4) . .
S1 O8 Cd3 139.9(5) . .
S1 O8 Cd1 91.5(4) . .
Cd3 O8 Cd1 115.3(3) . .
Cd1 O11 Cd4 106.6(3) . 1_655
Cd1 O11 Cd2 100.5(3) . .
Cd4 O11 Cd2 102.0(3) 1_655 .
Cd1 O11 H11A 119.9 . .
Cd4 O11 H11A 122.9 1_655 .
Cd2 O11 H11A 100.3 . .
Cd2 O12 Cd3 105.6(3) 4_475 .
Cd2 O12 H12A 32.5 4_475 .
Cd3 O12 H12A 132.7 . .
Cd2 O12 H12B 129.8 4_475 .
Cd3 O12 H12B 119.6 . .
H12A O12 H12B 107.7 . .
C8 N1 N2 106.9(9) . .
C7 N2 N1 108.3(9) . .
C7 N2 Cd4 124.6(8) . 3_675
N1 N2 Cd4 126.2(7) . 3_675
C7 N3 C8 103.8(9) . .
C7 N3 C4 127.4(10) . .
C8 N3 C4 128.7(10) . .
C16 N4 N5 108.5(9) . .
C16 N4 Cd2 128.5(8) . 3_876
N5 N4 Cd2 122.6(7) . 3_876
C15 N5 N4 107.4(9) . .
C15 N5 Cd3 129.7(7) . 2_755
N4 N5 Cd3 122.9(7) . 2_755
C15 N6 C16 104.8(9) . .
C15 N6 C12 128.1(9) . .
C16 N6 C12 127.0(9) . .
Cd2 Cl1 Cd4 79.84(8) . 1_655
O2 P1 O1 109.0(5) . .
O2 P1 O3 107.7(5) . .
O1 P1 O3 113.3(4) . .
O2 P1 C1 111.9(5) . .
O1 P1 C1 105.9(5) . .
O3 P1 C1 109.1(5) . .
O6 P2 O5 111.1(5) . .
O6 P2 O4 111.9(5) . .
O5 P2 O4 112.4(4) . .
O6 P2 C9 110.7(5) . .
O5 P2 C9 105.1(4) . .
O4 P2 C9 105.2(4) . .
O10 S1 O9 110.4(5) . .
O10 S1 O8 110.3(5) . .
O9 S1 O8 112.1(5) . .
O10 S1 O7 109.9(5) . .
O9 S1 O7 109.9(5) . .
O8 S1 O7 104.0(5) . .
C2 C1 C6 118.0(10) . .
C2 C1 P1 122.6(8) . .
C6 C1 P1 119.3(8) . .
C3 C2 C1 121.6(11) . .
C3 C2 H2 119.2 . .
C1 C2 H2 119.2 . .
C2 C3 C4 119.4(11) . .
C2 C3 H3 120.3 . .
C4 C3 H3 120.3 . .
C3 C4 C5 120.6(10) . .
C3 C4 N3 121.1(11) . .
C5 C4 N3 118.2(11) . .
C6 C5 C4 120.2(11) . .
C6 C5 H5 119.9 . .
C4 C5 H5 119.9 . .
C5 C6 C1 120.1(10) . .
C5 C6 H6 120.0 . .
C1 C6 H6 120.0 . .
N2 C7 N3 111.0(10) . .
N2 C7 H7 124.5 . .
N3 C7 H7 124.5 . .
N1 C8 N3 110.0(10) . .
N1 C8 H8 125.0 . .
N3 C8 H8 125.0 . .
C10 C9 C14 117.6(10) . .
C10 C9 P2 120.9(8) . .
C14 C9 P2 121.4(8) . .
C9 C10 C11 122.6(11) . .
C9 C10 H10 118.7 . .
C11 C10 H10 118.7 . .
C12 C11 C10 118.5(10) . .
C12 C11 H11 120.7 . .
C10 C11 H11 120.7 . .
C11 C12 C13 120.5(10) . .
C11 C12 N6 120.3(9) . .
C13 C12 N6 119.1(10) . .
C14 C13 C12 118.9(10) . .
C14 C13 H13 120.6 . .
C12 C13 H13 120.6 . .
C13 C14 C9 121.8(10) . .
C13 C14 H14 119.1 . .
C9 C14 H14 119.1 . .
N5 C15 N6 109.8(9) . .
N5 C15 H15 125.1 . .
N6 C15 H15 125.1 . .
N4 C16 N6 109.4(10) . .
N4 C16 H16 125.3 . .
N6 C16 H16 125.3 . .

loop_
_geom_bond_atom_site_label_1
_geom_bond_atom_site_label_2
_geom_bond_distance
_geom_bond_site_symmetry_2
Cd1 O11 2.190(8) .
Cd1 O4 2.210(7) .
Cd1 O7 2.242(8) .
Cd1 O3 2.393(8) .
Cd1 O2 2.457(8) .
Cd1 O8 2.589(9) .
Cd2 O11 2.257(8) .
Cd2 O3 2.259(8) 1_655
Cd2 N4 2.314(9) 3_876
Cd2 O4 2.325(8) .
Cd2 O12 2.422(7) 4_676
Cd2 Cl1 2.599(3) .
Cd3 O6 2.213(8) 4_575
Cd3 O1 2.232(7) .
Cd3 N5 2.289(10) 2_745
Cd3 O8 2.330(8) .
Cd3 O5 2.423(7) 4_475
Cd3 O12 2.425(8) .
Cd4 O11 2.235(7) 1_455
Cd4 O2 2.246(8) 1_455
Cd4 O5 2.260(7) 4_475
Cd4 N2 2.264(9) 3_675
Cd4 O1 2.339(7) .
Cd4 Cl1 2.833(3) 1_455
O1 P1 1.521(7) .
O2 P1 1.510(8) .
O2 Cd4 2.246(8) 1_655
O3 P1 1.535(7) .
O3 Cd2 2.259(7) 1_455
O4 P2 1.538(8) .
O5 P2 1.515(7) .
O5 Cd4 2.260(7) 4_676
O5 Cd3 2.423(7) 4_676
O6 P2 1.508(8) .
O6 Cd3 2.213(8) 4_576
O7 S1 1.505(8) .
O8 S1 1.504(8) .
O9 S1 1.453(8) .
O10 S1 1.448(8) .
O11 Cd4 2.235(7) 1_655
O11 H11A 0.8500 .
O12 Cd2 2.422(7) 4_475
O12 H12A 0.8501 .
O12 H12B 0.8501 .
N1 C8 1.315(15) .
N1 N2 1.360(13) .
N2 C7 1.287(15) .
N2 Cd4 2.265(9) 3_675
N3 C7 1.357(15) .
N3 C8 1.373(15) .
N3 C4 1.430(15) .
N4 C16 1.295(15) .
N4 N5 1.365(13) .
N4 Cd2 2.314(9) 3_876
N5 C15 1.306(15) .
N5 Cd3 2.289(10) 2_755
N6 C15 1.363(14) .
N6 C16 1.370(13) .
N6 C12 1.433(14) .
Cl1 Cd4 2.833(3) 1_655
P1 C1 1.798(11) .
P2 C9 1.797(11) .
C1 C2 1.395(15) .
C1 C6 1.419(15) .
C2 C3 1.375(17) .
C2 H2 0.9300 .
C3 C4 1.384(17) .
C3 H3 0.9300 .
C4 C5 1.388(17) .
C5 C6 1.374(17) .
C5 H5 0.9300 .
C6 H6 0.9300 .
C7 H7 0.9300 .
C8 H8 0.9300 .
C9 C10 1.374(16) .
C9 C14 1.392(15) .
C10 C11 1.394(16) .
C10 H10 0.9300 .
C11 C12 1.385(16) .
C11 H11 0.9300 .
C12 C13 1.399(16) .
C13 C14 1.388(16) .
C13 H13 0.9300 .
C14 H14 0.9300 .
C15 H15 0.9300 .
C16 H16 0.9300 .
